data_2019971
loop_
_publ_author_name
'Sravya, S.'
'Sruthy, S.'
'Aiswarya, N.'
'Sithambaresan, M.'
'Kurup, M. R. Prathapachandra'

_publ_section_title
;
 Crystal structure of
 (E)-N&#x2032;-(5-bromo-2-hydroxybenzylidene)nicotinohydrazide monohydrate
;
_journal_coeditor_code SU5132
_journal_issue 7
_journal_name_full 'Acta Crystallographica Section E Crystallographic Communications'
_journal_page_first 734
_journal_paper_doi 10.1107/S2056989015009627
_journal_volume 71
_journal_year 2015
_chemical_formula_iupac 'C13 H10 Br N3 O2, H2 O'
_chemical_formula_moiety 'C13 H10 Br N3 O2, H2 O'
_chemical_formula_sum 'C13 H12 Br N3 O3'
_chemical_formula_weight 338.17
_chemical_name_systematic
;
(<i>E</i>)-<i>N</i>'-(5-Bromo-2-hydroxybenzylidene)nicotinohydrazide
monohydrate
;
_space_group_crystal_system monoclinic
_space_group_IT_number 14
_space_group_name_Hall '-P 2ybc'
_space_group_name_H-M_alt 'P 1 21/c 1'
_symmetry_space_group_name_Hall '-P 2ybc'
_symmetry_space_group_name_H-M 'P 1 21/c 1'
_atom_sites_solution_hydrogens mixed
_audit_creation_method SHELXL-2014
_cell_angle_alpha 90
_cell_angle_beta 90.226(3)
_cell_angle_gamma 90
_cell_formula_units_Z 4
_cell_length_a 8.1623(7)
_cell_length_b 12.5953(9)
_cell_length_c 13.2510(8)
_cell_measurement_reflns_used 2267
_cell_measurement_temperature 296(2)
_cell_measurement_theta_max 25.526
_cell_measurement_theta_min 2.895
_cell_volume 1362.28(17)
_computing_cell_refinement
;
APEX2 and SAINT (Bruker, 2004)
;
_computing_data_collection
;
APEX2 (Bruker, 2004)
;
_computing_data_reduction
;
SAINT and XPREP (Bruker, 2004)
;
_computing_molecular_graphics
;
ORTEP-3 for Windows (Farrugia, 2012), DIAMOND (Brandenburg,
2010)
and Mercury (Macrae <i>et al.</i>,  2008)
;
_computing_publication_material
;
SHELXL2014 (Sheldrick, 2015), PLATON (Spek, 2009)
and publCIF (Westrip, 2010)
;
_computing_structure_refinement
;
SHELXL2014 (Sheldrick, 2015)
;
_computing_structure_solution
;
SHELXS2014 (Sheldrick, 2008)
;
_diffrn_ambient_temperature 296(2)
_diffrn_measured_fraction_theta_full 0.996
_diffrn_measured_fraction_theta_max 0.983
_diffrn_measurement_device_type 'Bruker Kappa APEXII CCD'
_diffrn_measurement_method '\w and \f scan'
_diffrn_radiation_type MoK\a
_diffrn_radiation_wavelength 0.71073
_diffrn_reflns_av_R_equivalents 0.0278
_diffrn_reflns_limit_h_max 4
_diffrn_reflns_limit_h_min -10
_diffrn_reflns_limit_k_max 16
_diffrn_reflns_limit_k_min -16
_diffrn_reflns_limit_l_max 17
_diffrn_reflns_limit_l_min -16
_diffrn_reflns_number 7570
_diffrn_reflns_theta_full 25.242
_diffrn_reflns_theta_max 28.326
_diffrn_reflns_theta_min 2.974
_exptl_absorpt_coefficient_mu 3.028
_exptl_absorpt_correction_T_max 0.356
_exptl_absorpt_correction_T_min 0.349
_exptl_absorpt_correction_type multi-scan
_exptl_absorpt_process_details
;
(SADABS; Bruker, 2004)
;
_exptl_crystal_colour yellow
_exptl_crystal_density_diffrn 1.649
_exptl_crystal_density_method 'not measured'
_exptl_crystal_description needle
_exptl_crystal_F_000 680
_exptl_crystal_size_max 0.420
_exptl_crystal_size_mid 0.120
_exptl_crystal_size_min 0.110
_refine_diff_density_max 0.455
_refine_diff_density_min -0.349
_refine_ls_extinction_coef 0.0129(13)
_refine_ls_extinction_expression Fc^*^=kFc[1+0.001xFc^2^\l^3^/sin(2\q)]^-1/4^
_refine_ls_extinction_method
;
SHELXL2014 (Sheldrick, 2015)
;
_refine_ls_goodness_of_fit_ref 0.989
_refine_ls_hydrogen_treatment mixed
_refine_ls_matrix_type full
_refine_ls_number_parameters 198
_refine_ls_number_reflns 3331
_refine_ls_number_restraints 5
_refine_ls_restrained_S_all 0.989
_refine_ls_R_factor_all 0.0671
_refine_ls_R_factor_gt 0.0360
_refine_ls_shift/su_max 0.000
_refine_ls_shift/su_mean 0.000
_refine_ls_structure_factor_coef Fsqd
_refine_ls_weighting_details 'w=1/[\s^2^(Fo^2^)+(0.0557P)^2^] where P=(Fo^2^+2Fc^2^)/3'
_refine_ls_weighting_scheme calc
_refine_ls_wR_factor_gt 0.0909
_refine_ls_wR_factor_ref 0.1022
_reflns_number_gt 2233
_reflns_number_total 3331
_reflns_threshold_expression I>2\s(I)
_cod_data_source_file su5132sup1.cif
_cod_data_source_block I
_cod_database_code 2019971
_shelx_space_group_comment
;
The symmetry employed for this shelxl refinement is uniquely defined
by the following loop, which should always be used as a source of
symmetry information in preference to the above space-group names.
They are only intended as comments.
;
_shelx_estimated_absorpt_t_min 0.417
_shelx_estimated_absorpt_t_max 0.518
_shelxl_version_number 2.014

loop_
_space_group_symop_operation_xyz
'x, y, z'
'-x, y+1/2, -z+1/2'
'-x, -y, -z'
'x, -y-1/2, z-1/2'

loop_
_atom_site_type_symbol
_atom_site_label
_atom_site_fract_x
_atom_site_fract_y
_atom_site_fract_z
_atom_site_U_iso_or_equiv
_atom_site_adp_type
_atom_site_calc_flag
_atom_site_occupancy
C C1 0.3276(3) 0.35310(19) 0.45911(17) 0.0442(6) Uani d 1
C C2 0.4115(4) 0.3763(2) 0.54807(18) 0.0527(7) Uani d 1
H H2 0.4272 0.4467 0.5667 0.063 Uiso calc 1
C C3 0.4712(3) 0.2969(2) 0.60856(16) 0.0499(6) Uani d 1
H H3 0.5276 0.3134 0.6676 0.060 Uiso calc 1
C C4 0.4471(3) 0.19134(19) 0.58114(15) 0.0443(6) Uani d 1
C C5 0.3653(3) 0.16695(19) 0.49313(15) 0.0441(6) Uani d 1
H H5 0.3499 0.0962 0.4753 0.053 Uiso calc 1
C C6 0.3057(3) 0.24637(18) 0.43065(15) 0.0401(5) Uani d 1
C C7 0.2191(3) 0.21655(19) 0.33854(15) 0.0431(6) Uani d 1
H H7 0.2084 0.1452 0.3219 0.052 Uiso calc 1
C C8 0.0128(3) 0.32662(17) 0.13365(15) 0.0385(5) Uani d 1
C C9 -0.0754(3) 0.28892(17) 0.04153(15) 0.0358(5) Uani d 1
C C10 -0.0990(3) 0.18419(18) 0.01526(15) 0.0450(6) Uani d 1
H H10 -0.0591 0.1321 0.0586 0.054 Uiso calc 1
C C11 -0.2332(4) 0.2286(2) -0.12925(19) 0.0560(7) Uani d 1
H H11 -0.2880 0.2083 -0.1878 0.067 Uiso calc 1
C C12 -0.2160(3) 0.3349(2) -0.10981(18) 0.0580(7) Uani d 1
H H12 -0.2581 0.3852 -0.1542 0.070 Uiso calc 1
C C13 -0.1355(3) 0.36555(19) -0.02368(18) 0.0487(6) Uani d 1
H H13 -0.1214 0.4372 -0.0092 0.058 Uiso calc 1
N N1 0.1580(2) 0.28694(15) 0.28050(12) 0.0426(5) Uani d 1
N N2 0.0760(3) 0.25244(15) 0.19557(13) 0.0403(4) Uani d 1
N N3 -0.1758(3) 0.15309(16) -0.06888(13) 0.0524(6) Uani d 1
O O1 0.2713(3) 0.43501(14) 0.40347(14) 0.0634(6) Uani d 1
O O2 0.0235(3) 0.42215(12) 0.15145(12) 0.0586(6) Uani d 1
O O1W -0.0975(3) 0.53043(13) 0.31578(13) 0.0641(6) Uani d 1
Br Br1 0.52655(4) 0.08150(2) 0.66553(2) 0.06576(15) Uani d 1
H H1 0.218(4) 0.412(2) 0.3516(16) 0.079(11) Uiso d 1
H H2' 0.075(3) 0.1842(9) 0.1847(18) 0.060(8) Uiso d 1
H H1A -0.053(4) 0.4947(19) 0.2684(15) 0.087(11) Uiso d 1
H H1B -0.129(3) 0.4858(16) 0.3591(15) 0.065(9) Uiso d 1

loop_
_atom_site_aniso_label
_atom_site_aniso_U_11
_atom_site_aniso_U_22
_atom_site_aniso_U_33
_atom_site_aniso_U_12
_atom_site_aniso_U_13
_atom_site_aniso_U_23
C1 0.0439(15) 0.0460(13) 0.0426(11) -0.0079(11) 0.0002(10) -0.0046(10)
C2 0.0600(18) 0.0505(14) 0.0477(13) -0.0140(13) 0.0000(12) -0.0154(11)
C3 0.0470(16) 0.0603(15) 0.0423(12) -0.0117(12) -0.0076(11) -0.0122(11)
C4 0.0385(14) 0.0545(14) 0.0399(11) 0.0016(11) -0.0018(10) -0.0070(10)
C5 0.0429(15) 0.0446(13) 0.0446(12) -0.0009(11) -0.0008(10) -0.0131(10)
C6 0.0364(13) 0.0462(13) 0.0378(11) -0.0056(10) 0.0010(9) -0.0113(9)
C7 0.0467(15) 0.0435(13) 0.0391(11) -0.0050(11) -0.0024(10) -0.0104(10)
C8 0.0475(15) 0.0335(12) 0.0346(10) -0.0053(10) 0.0043(9) -0.0044(8)
C9 0.0387(13) 0.0339(11) 0.0349(10) -0.0006(9) 0.0038(9) -0.0037(8)
C10 0.0599(17) 0.0366(12) 0.0384(11) -0.0042(11) -0.0085(11) -0.0012(9)
C11 0.0588(18) 0.0624(17) 0.0469(13) -0.0008(13) -0.0150(12) -0.0026(11)
C12 0.0626(19) 0.0557(17) 0.0556(14) 0.0138(14) -0.0201(13) 0.0040(11)
C13 0.0533(17) 0.0363(13) 0.0564(14) 0.0067(11) -0.0034(12) 0.0000(10)
N1 0.0479(13) 0.0449(11) 0.0348(9) -0.0106(9) -0.0022(8) -0.0090(8)
N2 0.0510(13) 0.0350(11) 0.0348(9) -0.0064(9) -0.0039(8) -0.0069(7)
N3 0.0667(16) 0.0464(12) 0.0439(11) -0.0042(11) -0.0110(10) -0.0066(9)
O1 0.0871(16) 0.0443(11) 0.0587(11) -0.0099(9) -0.0178(11) -0.0052(8)
O2 0.0956(17) 0.0328(9) 0.0472(9) -0.0063(8) -0.0065(10) -0.0094(6)
O1W 0.1112(19) 0.0316(9) 0.0494(10) 0.0065(10) 0.0025(11) 0.0023(8)
Br1 0.0773(3) 0.0634(2) 0.0564(2) 0.00894(15) -0.01868(14) -0.00546(12)

loop_
_atom_type_symbol
_atom_type_description
_atom_type_scat_dispersion_real
_atom_type_scat_dispersion_imag
_atom_type_scat_source
C C 0.0033 0.0016 'International Tables Vol C Tables 4.2.6.8 and 6.1.1.4'
H H 0.0000 0.0000 'International Tables Vol C Tables 4.2.6.8 and 6.1.1.4'
N N 0.0061 0.0033 'International Tables Vol C Tables 4.2.6.8 and 6.1.1.4'
O O 0.0106 0.0060 'International Tables Vol C Tables 4.2.6.8 and 6.1.1.4'
Br Br -0.2901 2.4595 'International Tables Vol C Tables 4.2.6.8 and 6.1.1.4'

loop_
_geom_angle_atom_site_label_1
_geom_angle_atom_site_label_2
_geom_angle_atom_site_label_3
_geom_angle
O1 C1 C2 117.9(2)
O1 C1 C6 122.8(2)
C2 C1 C6 119.3(2)
C3 C2 C1 121.0(2)
C3 C2 H2 119.5
C1 C2 H2 119.5
C2 C3 C4 119.6(2)
C2 C3 H3 120.2
C4 C3 H3 120.2
C5 C4 C3 120.1(2)
C5 C4 Br1 120.11(18)
C3 C4 Br1 119.75(17)
C4 C5 C6 120.9(2)
C4 C5 H5 119.6
C6 C5 H5 119.6
C5 C6 C1 119.1(2)
C5 C6 C7 118.8(2)
C1 C6 C7 122.1(2)
N1 C7 C6 120.9(2)
N1 C7 H7 119.5
C6 C7 H7 119.5
O2 C8 N2 122.4(2)
O2 C8 C9 120.1(2)
N2 C8 C9 117.42(18)
C10 C9 C13 117.5(2)
C10 C9 C8 125.3(2)
C13 C9 C8 117.22(19)
N3 C10 C9 123.8(2)
N3 C10 H10 118.1
C9 C10 H10 118.1
N3 C11 C12 123.4(2)
N3 C11 H11 118.3
C12 C11 H11 118.3
C13 C12 C11 118.7(2)
C13 C12 H12 120.6
C11 C12 H12 120.6
C12 C13 C9 119.4(2)
C12 C13 H13 120.3
C9 C13 H13 120.3
C7 N1 N2 117.49(18)
C8 N2 N1 117.59(18)
C8 N2 H2' 125.4(19)
N1 N2 H2' 116.9(19)
C11 N3 C10 117.2(2)
C1 O1 H1 111(2)
H1A O1W H1B 106(2)

loop_
_geom_bond_atom_site_label_1
_geom_bond_atom_site_label_2
_geom_bond_distance
C1 O1 1.348(3)
C1 C2 1.392(3)
C1 C6 1.407(3)
C2 C3 1.370(4)
C2 H2 0.9300
C3 C4 1.392(3)
C3 H3 0.9300
C4 C5 1.376(3)
C4 Br1 1.892(2)
C5 C6 1.386(3)
C5 H5 0.9300
C6 C7 1.457(3)
C7 N1 1.274(3)
C7 H7 0.9300
C8 O2 1.229(2)
C8 N2 1.345(3)
C8 C9 1.492(3)
C9 C10 1.378(3)
C9 C13 1.384(3)
C10 N3 1.336(3)
C10 H10 0.9300
C11 N3 1.327(3)
C11 C12 1.370(4)
C11 H11 0.9300
C12 C13 1.370(3)
C12 H12 0.9300
C13 H13 0.9300
N1 N2 1.378(2)
N2 H2' 0.872(10)
O1 H1 0.858(10)
O1W H1A 0.854(10)
O1W H1B 0.845(9)

loop_
_geom_hbond_atom_site_label_D
_geom_hbond_atom_site_label_H
_geom_hbond_atom_site_label_A
_geom_hbond_site_symmetry_A
_geom_hbond_distance_DH
_geom_hbond_distance_HA
_geom_hbond_distance_DA
_geom_hbond_angle_DHA
O1 H1 N1 . 0.860(10) 1.905(19) 2.641(2) 143(3)
O1W H1A O2 . 0.850(10) 1.907(11) 2.756(2) 172(3)
O1W H1B N3 4_566 0.850(10) 2.030(13) 2.845(3) 162(2)
N2 H2' O1W 2_545 0.870(10) 1.946(12) 2.806(3) 169(3)
C7 H7 O1W 2_545 0.93 2.49 3.263(3) 140
C10 H10 O1W 2_545 0.93 2.45 3.362(3) 165
C11 H11 Br1 1_454 0.93 2.93 3.825(3) 162

loop_
_geom_torsion_atom_site_label_1
_geom_torsion_atom_site_label_2
_geom_torsion_atom_site_label_3
_geom_torsion_atom_site_label_4
_geom_torsion
O1 C1 C2 C3 179.6(2)
C6 C1 C2 C3 -0.7(4)
C1 C2 C3 C4 -0.4(4)
C2 C3 C4 C5 0.8(4)
C2 C3 C4 Br1 -179.05(19)
C3 C4 C5 C6 -0.1(4)
Br1 C4 C5 C6 179.72(18)
C4 C5 C6 C1 -1.0(3)
C4 C5 C6 C7 -179.7(2)
O1 C1 C6 C5 -179.0(2)
C2 C1 C6 C5 1.4(4)
O1 C1 C6 C7 -0.3(4)
C2 C1 C6 C7 -180.0(2)
C5 C6 C7 N1 177.9(2)
C1 C6 C7 N1 -0.8(3)
O2 C8 C9 C10 -178.1(2)
N2 C8 C9 C10 0.7(3)
O2 C8 C9 C13 3.2(3)
N2 C8 C9 C13 -177.9(2)
C13 C9 C10 N3 0.1(4)
C8 C9 C10 N3 -178.6(2)
N3 C11 C12 C13 0.0(5)
C11 C12 C13 C9 -0.6(4)
C10 C9 C13 C12 0.6(4)
C8 C9 C13 C12 179.4(2)
C6 C7 N1 N2 -179.09(19)
O2 C8 N2 N1 -1.4(3)
C9 C8 N2 N1 179.77(18)
C7 N1 N2 C8 -179.3(2)
C12 C11 N3 C10 0.7(4)
C9 C10 N3 C11 -0.7(4)

_cod_database_fobs_code 2019971
